data_1542236
loop_
_publ_author_name
'Nagai, T.'
'Ihara, M.'

_publ_section_title
;
 Crystal Structure of Di-Strontium Boro-Aluminate,
 2(SrO)~2~&#x22C5;Al~2~O~3~&#x22C5;B~2~O~3~
;
_journal_issue 927
_journal_name_full 'Journal of the Ceramic Association, Japan'
_journal_page_first 432
_journal_page_last 437
_journal_paper_doi 10.2109/jcersj1950.80.927_432
_journal_volume 80
_journal_year 1972
_chemical_formula_sum 'Al B O4 Sr'
_chemical_name_systematic 'Sr B Al O4'
_space_group_IT_number 56
_symmetry_space_group_name_Hall '-P 2ab 2ac'
_symmetry_space_group_name_H-M 'P c c n'
_cell_angle_alpha 90
_cell_angle_beta 90
_cell_angle_gamma 90
_cell_formula_units_Z 8
_cell_length_a 15.17(4)
_cell_length_b 8.86(3)
_cell_length_c 5.48(2)
_cell_volume 736.546
_citation_journal_id_ASTM YGKSA4
_cod_data_source_file Nagai_YGKSA4_1972_362.cif
_cod_data_source_block Al1B1O4Sr1
_cod_original_formula_sum 'Al1 B1 O4 Sr1'
_cod_database_code 1542236

loop_
_symmetry_equiv_pos_as_xyz
x,y,z
-x+1/2,-y+1/2,z
x+1/2,-y,-z+1/2
-x,y+1/2,-z+1/2
-x,-y,-z
x-1/2,y-1/2,-z
-x-1/2,y,z-1/2
x,-y-1/2,z-1/2

loop_
_atom_site_label
_atom_site_type_symbol
_atom_site_fract_x
_atom_site_fract_y
_atom_site_fract_z
_atom_site_occupancy
_atom_site_U_iso_or_equiv
Al1 Al+3 0.053 0.246 0.129 1 0.0
O1 O-2 0.173 0.618 0.305 1 0.0
Sr1 Sr+2 0.149 0.885 0.395 1 0.0
B1 B+3 0.133 0.483 0.415 1 0.0
O3 O-2 0.118 0.081 0.062 1 0.0
O2 O-2 0.116 0.405 0.153 1 0.0
O4 O-2 -0.008 0.217 0.36 1 0.0
